data_2211225
loop_
_publ_author_name
'Peay, Miya'
'Updegraff III, James'
'Gray, Thomas G.'

_publ_section_title
;Bis(tetraphenylphosphonium)
 octa-\m~3~-chloro-hexakis(trifluoromethanesulfonato)-<i>octahedro</i>-hexamolybdate
 dichloromethane/diethyl ether solvate
;
_journal_coeditor_code WM2040
_journal_issue 11
_journal_name_full 'Acta Crystallographica Section E'
_journal_page_first m2895
_journal_page_last m2897
_journal_paper_doi 10.1107/S1600536806040517
_journal_volume 62
_journal_year 2006
_chemical_formula_iupac
;
(C24 H20 P)2 [Mo6 Cl8 (C F3 O3 S)6], C4 H10 O, C H2 Cl2
;
_chemical_formula_moiety
;
2C24 H20 P +, C6 Cl8 F18 Mo6 O18 S6 2-, C4 H10 O, C H2 Cl2
;
_chemical_formula_sum 'C59 H52 Cl8 F18 Mo6 O19 P2 S6'
_chemical_formula_weight 2432.40
_chemical_name_systematic
;
Bis(tetraphenylphosphonium) [octa(\m^3^-chloro)hexakis
(trifluoromethanesulfonato)-<i>octahedro</i>-hexamolybdate]
dichloromethane/diethylether solvate
;
_space_group_IT_number 2
_symmetry_cell_setting triclinic
_symmetry_space_group_name_Hall '-P 1'
_symmetry_space_group_name_H-M 'P -1'
_atom_sites_solution_hydrogens geom
_atom_sites_solution_primary direct
_atom_sites_solution_secondary difmap
_cell_angle_alpha 74.640(2)
_cell_angle_beta 75.367(2)
_cell_angle_gamma 74.263(2)
_cell_formula_units_Z 1
_cell_length_a 11.8710(4)
_cell_length_b 13.8264(5)
_cell_length_c 14.0267(5)
_cell_measurement_reflns_used 5957
_cell_measurement_temperature 100(2)
_cell_measurement_theta_max 36.88
_cell_measurement_theta_min 3.12
_cell_volume 2095.87(13)
_computing_cell_refinement 'SAINT-Plus (Bruker, 2003)'
_computing_data_collection 'SMART (Bruker, 2002)'
_computing_data_reduction SAINT-Plus
_computing_molecular_graphics SHELXTL
_computing_publication_material SHELXTL
_computing_structure_refinement SHELXTL
_computing_structure_solution 'SHELXTL (Bruker, 2004)'
_diffrn_ambient_temperature 100(2)
_diffrn_measured_fraction_theta_full 0.981
_diffrn_measured_fraction_theta_max 0.981
_diffrn_measurement_device_type 'Bruker APEX2 CCD'
_diffrn_measurement_method '\f and \w scans'
_diffrn_radiation_monochromator graphite
_diffrn_radiation_source 'fine-focus sealed tube'
_diffrn_radiation_type MoK\a
_diffrn_radiation_wavelength 0.71073
_diffrn_reflns_av_R_equivalents 0.0298
_diffrn_reflns_av_sigmaI/netI 0.0345
_diffrn_reflns_limit_h_max 15
_diffrn_reflns_limit_h_min -15
_diffrn_reflns_limit_k_max 17
_diffrn_reflns_limit_k_min -17
_diffrn_reflns_limit_l_max 16
_diffrn_reflns_limit_l_min -18
_diffrn_reflns_number 24669
_diffrn_reflns_theta_full 27.50
_diffrn_reflns_theta_max 27.50
_diffrn_reflns_theta_min 1.57
_diffrn_standards_number 0
_exptl_absorpt_coefficient_mu 1.412
_exptl_absorpt_correction_T_max 0.75
_exptl_absorpt_correction_T_min 0.53
_exptl_absorpt_correction_type multi-scan
_exptl_absorpt_process_details '(SADABS in SAINT-Plus; Bruker, 2003)'
_exptl_crystal_colour yellow
_exptl_crystal_density_diffrn 1.927
_exptl_crystal_density_method 'not measured'
_exptl_crystal_description 'irregular chunk'
_exptl_crystal_F_000 1184
_exptl_crystal_size_max 0.26
_exptl_crystal_size_mid 0.20
_exptl_crystal_size_min 0.20
_refine_diff_density_max 1.402
_refine_diff_density_min -1.248
_refine_ls_extinction_method none
_refine_ls_goodness_of_fit_ref 1.050
_refine_ls_hydrogen_treatment constr
_refine_ls_matrix_type full
_refine_ls_number_parameters 505
_refine_ls_number_reflns 9451
_refine_ls_number_restraints 0
_refine_ls_restrained_S_all 1.050
_refine_ls_R_factor_all 0.0394
_refine_ls_R_factor_gt 0.0325
_refine_ls_shift/su_max 0.003
_refine_ls_shift/su_mean 0.000
_refine_ls_structure_factor_coef Fsqd
_refine_ls_weighting_details 'w=1/[\s^2^(Fo^2^)+(0.0615P)^2^] where P=(Fo^2^+2Fc^2^)/3'
_refine_ls_weighting_scheme calc
_refine_ls_wR_factor_gt 0.0925
_refine_ls_wR_factor_ref 0.0972
_reflns_number_gt 7868
_reflns_number_total 9451
_reflns_threshold_expression I>2\s(I)
_cod_data_source_file wm2040.cif
_cod_data_source_block I
_cod_database_code 2211225
_cod_database_fobs_code 2211225

loop_
_symmetry_equiv_pos_as_xyz
'x, y, z'
'-x, -y, -z'

loop_
_atom_site_type_symbol
_atom_site_label
_atom_site_fract_x
_atom_site_fract_y
_atom_site_fract_z
_atom_site_U_iso_or_equiv
_atom_site_adp_type
_atom_site_calc_flag
_atom_site_refinement_flags
_atom_site_occupancy
Mo Mo1 1.008560(18) -0.087774(16) 0.418910(17) 0.01547(7) Uani d . 1
Mo Mo2 1.094110(18) 0.073010(16) 0.397219(17) 0.01534(7) Uani d . 1
Mo Mo3 0.867195(18) 0.083276(16) 0.455328(17) 0.01520(7) Uani d . 1
Cl Cl1 1.04601(5) -0.23196(4) 0.56319(5) 0.01801(13) Uani d . 1
Cl Cl3 0.79305(5) -0.07246(5) 0.47757(5) 0.01844(13) Uani d . 1
Cl Cl4 0.97092(5) 0.06468(5) 0.28296(5) 0.01911(13) Uani d . 1
Cl Cl2 1.22541(5) -0.09320(5) 0.36740(5) 0.01843(13) Uani d . 1
P P1 0.50929(6) 0.67065(5) 0.20173(5) 0.01805(14) Uani d . 1
C C24 0.7475(2) 0.6585(2) 0.1147(2) 0.0240(6) Uani d . 1
H H24 0.7241 0.7296 0.0866 0.029 Uiso calc R 1
C C20 0.6968(2) 0.5008(2) 0.2197(2) 0.0223(6) Uani d . 1
H H20 0.6390 0.4645 0.2626 0.027 Uiso calc R 1
C C13 0.4358(2) 0.6626(2) 0.1079(2) 0.0219(6) Uani d . 1
C C21 0.8153(3) 0.4501(2) 0.1978(2) 0.0256(6) Uani d . 1
H H21 0.8390 0.3791 0.2264 0.031 Uiso calc R 1
C C19 0.6634(2) 0.6048(2) 0.1787(2) 0.0191(5) Uani d . 1
C C6 0.4330(3) 0.8816(2) 0.1387(2) 0.0258(6) Uani d . 1
H H6 0.3867 0.8659 0.1009 0.031 Uiso calc R 1
C C8 0.4138(2) 0.6517(2) 0.4072(2) 0.0219(6) Uani d . 1
H H8 0.4391 0.7127 0.4022 0.026 Uiso calc R 1
C C7 0.4336(2) 0.6113(2) 0.3221(2) 0.0195(5) Uani d . 1
C C4 0.4991(3) 1.0056(2) 0.1912(2) 0.0332(7) Uani d . 1
H H4 0.4970 1.0753 0.1893 0.040 Uiso calc R 1
C C12 0.3944(2) 0.5224(2) 0.3300(2) 0.0244(6) Uani d . 1
H H12 0.4070 0.4948 0.2720 0.029 Uiso calc R 1
C C1 0.5042(2) 0.8028(2) 0.1970(2) 0.0196(5) Uani d . 1
C C11 0.3371(3) 0.4743(2) 0.4224(2) 0.0263(6) Uani d . 1
H H11 0.3109 0.4136 0.4278 0.032 Uiso calc R 1
C C3 0.5708(3) 0.9275(2) 0.2485(2) 0.0285(6) Uani d . 1
H H3 0.6176 0.9435 0.2856 0.034 Uiso calc R 1
C C14 0.5022(3) 0.6416(2) 0.0160(2) 0.0267(6) Uani d . 1
H H14 0.5869 0.6275 0.0037 0.032 Uiso calc R 1
C C16 0.3205(3) 0.6607(3) -0.0394(3) 0.0442(9) Uani d . 1
H H16 0.2811 0.6609 -0.0906 0.053 Uiso calc R 1
C C9 0.3571(3) 0.6030(2) 0.4994(2) 0.0244(6) Uani d . 1
H H9 0.3449 0.6301 0.5577 0.029 Uiso calc R 1
C C10 0.3183(2) 0.5152(2) 0.5068(2) 0.0249(6) Uani d . 1
H H10 0.2786 0.4827 0.5700 0.030 Uiso calc R 1
C C5 0.4306(3) 0.9832(2) 0.1366(2) 0.0315(7) Uani d . 1
H H5 0.3818 1.0375 0.0977 0.038 Uiso calc R 1
C C2 0.5736(2) 0.8264(2) 0.2513(2) 0.0238(6) Uani d . 1
H H2 0.6228 0.7726 0.2902 0.029 Uiso calc R 1
C C17 0.2551(3) 0.6796(4) 0.0523(3) 0.0507(10) Uani d . 1
H H17 0.1706 0.6908 0.0649 0.061 Uiso calc R 1
C C15 0.4438(3) 0.6414(3) -0.0571(2) 0.0358(7) Uani d . 1
H H15 0.4887 0.6279 -0.1204 0.043 Uiso calc R 1
C C22 0.8997(3) 0.5033(2) 0.1335(2) 0.0267(6) Uani d . 1
H H22 0.9806 0.4683 0.1180 0.032 Uiso calc R 1
C C23 0.8658(3) 0.6071(2) 0.0923(2) 0.0277(6) Uani d . 1
H H23 0.9235 0.6431 0.0488 0.033 Uiso calc R 1
S S1 0.63441(6) 0.19045(5) 0.34168(5) 0.01865(14) Uani d . 1
S S3 1.19429(6) 0.24088(5) 0.19454(5) 0.02082(15) Uani d . 1
S S2 0.95144(6) -0.24132(5) 0.29128(6) 0.02637(16) Uani d . 1
O O1 0.71551(16) 0.18964(14) 0.40749(15) 0.0215(4) Uani d . 1
O O7 1.02673(17) -0.19195(14) 0.32565(16) 0.0245(4) Uani d . 1
O O4 1.21051(16) 0.15499(13) 0.28338(14) 0.0208(4) Uani d . 1
O O6 1.07361(18) 0.27269(15) 0.17971(18) 0.0309(5) Uani d . 1
O O5 1.28803(19) 0.22638(15) 0.11008(16) 0.0300(5) Uani d . 1
F F1 0.53633(15) 0.08116(13) 0.50813(13) 0.0324(4) Uani d . 1
F F2 0.42934(15) 0.13940(15) 0.39353(15) 0.0380(5) Uani d . 1
O O2 0.67538(18) 0.10750(16) 0.29069(17) 0.0292(5) Uani d . 1
F F3 0.44794(16) 0.23997(14) 0.47964(15) 0.0388(5) Uani d . 1
F F4 1.14049(19) 0.36600(15) 0.31855(17) 0.0489(6) Uani d . 1
F F6 1.32786(17) 0.32458(14) 0.25758(16) 0.0394(5) Uani d . 1
O O3 0.59391(18) 0.29215(15) 0.28697(16) 0.0271(4) Uani d . 1
F F5 1.21048(18) 0.43092(13) 0.16414(17) 0.0428(5) Uani d . 1
F F8 0.9270(2) -0.43049(16) 0.34287(18) 0.0519(6) Uani d . 1
C C25 0.5043(2) 0.1611(2) 0.4361(2) 0.0242(6) Uani d . 1
C C26 1.2193(3) 0.3463(2) 0.2370(3) 0.0294(7) Uani d . 1
O O9 0.9963(3) -0.2521(2) 0.18949(19) 0.0488(7) Uani d . 1
F F7 1.0979(2) -0.41236(16) 0.3480(3) 0.0821(10) Uani d . 1
O O8 0.8279(2) -0.2034(2) 0.3216(3) 0.0555(8) Uani d . 1
F F9 0.9458(3) -0.3709(2) 0.46296(19) 0.0833(10) Uani d . 1
C C27 0.9831(3) -0.3714(3) 0.3662(3) 0.0421(9) Uani d . 1
C C18 0.3114(3) 0.6823(3) 0.1263(3) 0.0370(8) Uani d . 1
H H18 0.2660 0.6973 0.1890 0.044 Uiso calc R 1

loop_
_atom_site_aniso_label
_atom_site_aniso_U_11
_atom_site_aniso_U_22
_atom_site_aniso_U_33
_atom_site_aniso_U_12
_atom_site_aniso_U_13
_atom_site_aniso_U_23
Mo1 0.01319(11) 0.01394(11) 0.01941(13) -0.00191(8) -0.00443(9) -0.00363(9)
Mo2 0.01223(11) 0.01409(11) 0.01891(13) -0.00211(8) -0.00366(9) -0.00232(9)
Mo3 0.01187(11) 0.01377(11) 0.01971(13) -0.00143(8) -0.00504(9) -0.00268(9)
Cl1 0.0153(3) 0.0142(3) 0.0243(3) -0.0022(2) -0.0059(2) -0.0028(2)
Cl3 0.0147(3) 0.0174(3) 0.0243(3) -0.0038(2) -0.0055(2) -0.0042(2)
Cl4 0.0184(3) 0.0188(3) 0.0200(3) -0.0031(2) -0.0059(2) -0.0029(2)
Cl2 0.0139(3) 0.0178(3) 0.0222(3) -0.0012(2) -0.0031(2) -0.0046(2)
P1 0.0180(3) 0.0189(3) 0.0182(4) -0.0021(2) -0.0067(3) -0.0043(3)
C24 0.0250(14) 0.0204(13) 0.0255(15) -0.0022(10) -0.0078(11) -0.0030(11)
C20 0.0235(13) 0.0216(13) 0.0221(14) -0.0025(10) -0.0083(11) -0.0042(11)
C13 0.0215(13) 0.0261(13) 0.0193(14) -0.0061(11) -0.0075(11) -0.0028(11)
C21 0.0267(14) 0.0214(13) 0.0285(16) -0.0008(11) -0.0103(12) -0.0047(12)
C19 0.0202(12) 0.0197(12) 0.0187(14) -0.0011(10) -0.0084(10) -0.0052(10)
C6 0.0252(14) 0.0284(14) 0.0222(15) 0.0006(11) -0.0084(12) -0.0056(12)
C8 0.0231(13) 0.0203(12) 0.0238(15) -0.0031(10) -0.0083(11) -0.0054(11)
C7 0.0189(12) 0.0188(12) 0.0197(14) -0.0021(10) -0.0052(10) -0.0028(10)
C4 0.0431(18) 0.0203(13) 0.0328(18) -0.0057(12) 0.0001(14) -0.0082(12)
C12 0.0271(14) 0.0260(14) 0.0240(15) -0.0081(11) -0.0056(12) -0.0091(12)
C1 0.0204(12) 0.0190(12) 0.0180(13) -0.0018(10) -0.0047(10) -0.0034(10)
C11 0.0238(14) 0.0260(14) 0.0295(16) -0.0088(11) -0.0048(12) -0.0036(12)
C3 0.0301(15) 0.0295(15) 0.0284(16) -0.0090(12) -0.0036(12) -0.0101(13)
C14 0.0244(14) 0.0347(15) 0.0227(15) -0.0085(12) -0.0060(12) -0.0054(12)
C16 0.0405(19) 0.075(3) 0.0275(18) -0.0242(18) -0.0144(15) -0.0089(18)
C9 0.0291(14) 0.0241(13) 0.0187(14) -0.0005(11) -0.0060(11) -0.0067(11)
C10 0.0225(13) 0.0261(14) 0.0227(15) -0.0022(11) -0.0049(11) -0.0018(11)
C5 0.0392(17) 0.0207(13) 0.0274(17) 0.0048(12) -0.0085(14) -0.0028(12)
C2 0.0233(13) 0.0254(13) 0.0233(15) -0.0047(11) -0.0077(11) -0.0039(11)
C17 0.0262(17) 0.098(3) 0.035(2) -0.0202(19) -0.0113(15) -0.014(2)
C15 0.0376(17) 0.054(2) 0.0184(16) -0.0137(15) -0.0067(13) -0.0076(14)
C22 0.0230(14) 0.0298(15) 0.0280(16) 0.0007(11) -0.0097(12) -0.0093(12)
C23 0.0212(13) 0.0292(14) 0.0305(17) -0.0062(11) -0.0029(12) -0.0038(12)
S1 0.0182(3) 0.0194(3) 0.0204(3) -0.0056(2) -0.0077(2) -0.0024(2)
S3 0.0202(3) 0.0165(3) 0.0232(4) -0.0024(2) -0.0059(3) 0.0001(3)
S2 0.0251(3) 0.0261(3) 0.0322(4) 0.0002(3) -0.0123(3) -0.0129(3)
O1 0.0177(9) 0.0195(9) 0.0307(11) 0.0003(7) -0.0138(8) -0.0068(8)
O7 0.0241(10) 0.0206(9) 0.0315(11) -0.0038(7) -0.0056(8) -0.0112(8)
O4 0.0178(9) 0.0180(9) 0.0214(10) -0.0025(7) -0.0042(7) 0.0033(7)
O6 0.0238(10) 0.0228(10) 0.0442(14) -0.0018(8) -0.0170(9) 0.0029(9)
O5 0.0352(11) 0.0238(10) 0.0257(11) -0.0069(9) -0.0002(9) -0.0011(8)
F1 0.0316(9) 0.0343(9) 0.0251(9) -0.0078(8) -0.0080(7) 0.0071(7)
F2 0.0260(9) 0.0523(11) 0.0411(11) -0.0200(8) -0.0138(8) -0.0003(9)
O2 0.0281(11) 0.0316(11) 0.0332(12) -0.0074(9) -0.0063(9) -0.0148(9)
F3 0.0296(9) 0.0381(10) 0.0415(12) 0.0017(8) 0.0010(8) -0.0131(9)
F4 0.0511(12) 0.0423(11) 0.0577(14) -0.0222(10) 0.0151(11) -0.0302(10)
F6 0.0351(10) 0.0381(10) 0.0509(13) -0.0121(8) -0.0180(9) -0.0058(9)
O3 0.0285(10) 0.0245(10) 0.0291(12) -0.0083(8) -0.0152(9) 0.0046(8)
F5 0.0463(11) 0.0197(8) 0.0597(14) -0.0101(8) -0.0148(10) 0.0032(8)
F8 0.0689(14) 0.0458(12) 0.0581(14) -0.0372(11) -0.0111(12) -0.0159(11)
C25 0.0211(13) 0.0242(13) 0.0251(15) -0.0046(10) -0.0079(11) 0.0016(11)
C26 0.0269(15) 0.0226(14) 0.0379(18) -0.0087(11) -0.0027(13) -0.0052(13)
O9 0.0737(18) 0.0538(15) 0.0296(13) -0.0267(14) -0.0080(13) -0.0158(12)
F7 0.0549(15) 0.0274(11) 0.174(3) 0.0060(10) -0.0611(18) -0.0168(15)
O8 0.0241(12) 0.0697(18) 0.092(2) 0.0110(11) -0.0261(13) -0.0564(18)
F9 0.169(3) 0.0722(17) 0.0354(14) -0.080(2) -0.0311(16) 0.0088(12)
C27 0.054(2) 0.0346(18) 0.049(2) -0.0241(16) -0.0178(18) -0.0051(16)
C18 0.0225(15) 0.067(2) 0.0242(17) -0.0080(14) -0.0066(13) -0.0130(16)

loop_
_atom_type_symbol
_atom_type_description
_atom_type_scat_dispersion_real
_atom_type_scat_dispersion_imag
_atom_type_scat_source
C C 0.0033 0.0016 'International Tables Vol C Tables 4.2.6.8 and 6.1.1.4'
H H 0.0000 0.0000 'International Tables Vol C Tables 4.2.6.8 and 6.1.1.4'
O O 0.0106 0.0060 'International Tables Vol C Tables 4.2.6.8 and 6.1.1.4'
F F 0.0171 0.0103 'International Tables Vol C Tables 4.2.6.8 and 6.1.1.4'
P P 0.1023 0.0942 'International Tables Vol C Tables 4.2.6.8 and 6.1.1.4'
S S 0.1246 0.1234 'International Tables Vol C Tables 4.2.6.8 and 6.1.1.4'
Cl Cl 0.1484 0.1585 'International Tables Vol C Tables 4.2.6.8 and 6.1.1.4'
Mo Mo -1.6832 0.6857 'International Tables Vol C Tables 4.2.6.8 and 6.1.1.4'

loop_
_geom_angle_atom_site_label_1
_geom_angle_atom_site_label_2
_geom_angle_atom_site_label_3
_geom_angle_site_symmetry_1
_geom_angle_site_symmetry_3
_geom_angle
O7 Mo1 Cl3 . . 94.61(5)
O7 Mo1 Cl4 . . 93.27(6)
Cl3 Mo1 Cl4 . . 89.77(2)
O7 Mo1 Cl1 . . 90.96(6)
Cl3 Mo1 Cl1 . . 90.21(2)
Cl4 Mo1 Cl1 . . 175.75(2)
O7 Mo1 Cl2 . . 89.89(5)
Cl3 Mo1 Cl2 . . 175.50(2)
Cl4 Mo1 Cl2 . . 89.75(2)
Cl1 Mo1 Cl2 . . 89.93(2)
O7 Mo1 Mo3 . 2_756 132.73(6)
Cl3 Mo1 Mo3 . 2_756 118.085(18)
Cl4 Mo1 Mo3 . 2_756 118.158(17)
Cl1 Mo1 Mo3 . 2_756 58.282(15)
Cl2 Mo1 Mo3 . 2_756 58.419(17)
O7 Mo1 Mo3 . . 137.66(6)
Cl3 Mo1 Mo3 . . 58.260(15)
Cl4 Mo1 Mo3 . . 58.310(16)
Cl1 Mo1 Mo3 . . 118.297(17)
Cl2 Mo1 Mo3 . . 117.891(16)
Mo3 Mo1 Mo3 2_756 . 89.601(10)
O7 Mo1 Mo2 . 2_756 135.78(5)
Cl3 Mo1 Mo2 . 2_756 58.302(17)
Cl4 Mo1 Mo2 . 2_756 118.312(17)
Cl1 Mo1 Mo2 . 2_756 58.307(16)
Cl2 Mo1 Mo2 . 2_756 118.212(18)
Mo3 Mo1 Mo2 2_756 2_756 59.809(9)
Mo3 Mo1 Mo2 . 2_756 60.013(9)
O7 Mo1 Mo2 . . 134.20(5)
Cl3 Mo1 Mo2 . . 117.928(16)
Cl4 Mo1 Mo2 . . 58.238(16)
Cl1 Mo1 Mo2 . . 118.207(17)
Cl2 Mo1 Mo2 . . 58.227(15)
Mo3 Mo1 Mo2 2_756 . 59.937(9)
Mo3 Mo1 Mo2 . . 59.680(8)
Mo2 Mo1 Mo2 2_756 . 89.913(10)
O4 Mo2 Cl3 . 2_756 89.45(6)
O4 Mo2 Cl4 . . 95.32(6)
Cl3 Mo2 Cl4 2_756 . 175.21(2)
O4 Mo2 Cl1 . 2_756 93.05(5)
Cl3 Mo2 Cl1 2_756 2_756 89.96(2)
Cl4 Mo2 Cl1 . 2_756 90.12(2)
O4 Mo2 Cl2 . . 91.02(5)
Cl3 Mo2 Cl2 2_756 . 89.87(2)
Cl4 Mo2 Cl2 . . 89.71(2)
Cl1 Mo2 Cl2 2_756 . 175.92(2)
O4 Mo2 Mo3 . . 137.95(5)
Cl3 Mo2 Mo3 2_756 . 117.886(17)
Cl4 Mo2 Mo3 . . 58.355(16)
Cl1 Mo2 Mo3 2_756 . 58.362(14)
Cl2 Mo2 Mo3 . . 118.299(16)
O4 Mo2 Mo3 . 2_756 132.32(5)
Cl3 Mo2 Mo3 2_756 2_756 58.114(15)
Cl4 Mo2 Mo3 . 2_756 117.837(16)
Cl1 Mo2 Mo3 2_756 2_756 118.258(18)
Cl2 Mo2 Mo3 . 2_756 58.408(16)
Mo3 Mo2 Mo3 . 2_756 89.690(9)
O4 Mo2 Mo1 . 2_756 133.38(5)
Cl3 Mo2 Mo1 2_756 2_756 57.892(15)
Cl4 Mo2 Mo1 . 2_756 118.356(16)
Cl1 Mo2 Mo1 2_756 2_756 58.325(16)
Cl2 Mo2 Mo1 . 2_756 118.357(17)
Mo3 Mo2 Mo1 . 2_756 60.019(9)
Mo3 Mo2 Mo1 2_756 2_756 59.956(9)
O4 Mo2 Mo1 . . 136.39(5)
Cl3 Mo2 Mo1 2_756 . 117.899(16)
Cl4 Mo2 Mo1 . . 58.051(15)
Cl1 Mo2 Mo1 2_756 . 118.318(16)
Cl2 Mo2 Mo1 . . 58.347(15)
Mo3 Mo2 Mo1 . . 59.968(8)
Mo3 Mo2 Mo1 2_756 . 59.802(9)
Mo1 Mo2 Mo1 2_756 . 90.089(10)
O1 Mo3 Cl3 . . 96.37(5)
O1 Mo3 Cl4 . . 93.96(6)
Cl3 Mo3 Cl4 . . 89.52(2)
O1 Mo3 Cl1 . 2_756 87.53(5)
Cl3 Mo3 Cl1 . 2_756 176.10(2)
Cl4 Mo3 Cl1 . 2_756 90.25(2)
O1 Mo3 Cl2 . 2_756 89.93(6)
Cl3 Mo3 Cl2 . 2_756 89.90(2)
Cl4 Mo3 Cl2 . 2_756 176.11(2)
Cl1 Mo3 Cl2 2_756 2_756 90.06(2)
O1 Mo3 Mo2 . . 133.05(5)
Cl3 Mo3 Mo2 . . 118.291(16)
Cl4 Mo3 Mo2 . . 58.449(16)
Cl1 Mo3 Mo2 2_756 . 58.479(15)
Cl2 Mo3 Mo2 2_756 . 118.654(17)
O1 Mo3 Mo1 . 2_756 130.42(5)
Cl3 Mo3 Mo1 . 2_756 118.460(18)
Cl4 Mo3 Mo1 . 2_756 118.604(17)
Cl1 Mo3 Mo1 2_756 2_756 58.416(16)
Cl2 Mo3 Mo1 2_756 2_756 58.496(16)
Mo2 Mo3 Mo1 . 2_756 60.174(9)
O1 Mo3 Mo1 . . 139.14(5)
Cl3 Mo3 Mo1 . . 57.951(15)
Cl4 Mo3 Mo1 . . 58.216(16)
Cl1 Mo3 Mo1 2_756 . 118.819(16)
Cl2 Mo3 Mo1 2_756 . 118.390(17)
Mo2 Mo3 Mo1 . . 60.352(8)
Mo1 Mo3 Mo1 2_756 . 90.399(10)
O1 Mo3 Mo2 . 2_756 136.31(5)
Cl3 Mo3 Mo2 . 2_756 58.214(17)
Cl4 Mo3 Mo2 . 2_756 118.237(16)
Cl1 Mo3 Mo2 2_756 2_756 118.667(18)
Cl2 Mo3 Mo2 2_756 2_756 58.366(15)
Mo2 Mo3 Mo2 . 2_756 90.312(10)
Mo1 Mo3 Mo2 2_756 2_756 60.263(9)
Mo1 Mo3 Mo2 . 2_756 60.032(9)
Mo3 Cl1 Mo2 2_756 2_756 63.160(15)
Mo3 Cl1 Mo1 2_756 . 63.302(15)
Mo2 Cl1 Mo1 2_756 . 63.369(16)
Mo1 Cl3 Mo3 . . 63.788(15)
Mo1 Cl3 Mo2 . 2_756 63.804(16)
Mo3 Cl3 Mo2 . 2_756 63.672(16)
Mo1 Cl4 Mo3 . . 63.474(17)
Mo1 Cl4 Mo2 . . 63.711(17)
Mo3 Cl4 Mo2 . . 63.196(17)
Mo2 Cl2 Mo3 . 2_756 63.226(16)
Mo2 Cl2 Mo1 . . 63.427(15)
Mo3 Cl2 Mo1 2_756 . 63.084(16)
C13 P1 C1 . . 109.85(13)
C13 P1 C19 . . 110.30(13)
C1 P1 C19 . . 107.99(12)
C13 P1 C7 . . 107.40(13)
C1 P1 C7 . . 111.23(12)
C19 P1 C7 . . 110.09(13)
C23 C24 C19 . . 119.6(3)
C23 C24 H24 . . 120.2
C19 C24 H24 . . 120.2
C21 C20 C19 . . 119.5(3)
C21 C20 H20 . . 120.2
C19 C20 H20 . . 120.2
C14 C13 C18 . . 120.4(3)
C14 C13 P1 . . 120.1(2)
C18 C13 P1 . . 119.4(2)
C20 C21 C22 . . 120.1(3)
C20 C21 H21 . . 120.0
C22 C21 H21 . . 120.0
C20 C19 C24 . . 120.6(2)
C20 C19 P1 . . 120.2(2)
C24 C19 P1 . . 119.1(2)
C5 C6 C1 . . 119.3(3)
C5 C6 H6 . . 120.3
C1 C6 H6 . . 120.3
C9 C8 C7 . . 120.1(2)
C9 C8 H8 . . 120.0
C7 C8 H8 . . 120.0
C8 C7 C12 . . 119.5(2)
C8 C7 P1 . . 121.4(2)
C12 C7 P1 . . 119.1(2)
C5 C4 C3 . . 120.7(3)
C5 C4 H4 . . 119.6
C3 C4 H4 . . 119.6
C11 C12 C7 . . 120.2(3)
C11 C12 H12 . . 119.9
C7 C12 H12 . . 119.9
C6 C1 C2 . . 120.0(2)
C6 C1 P1 . . 120.5(2)
C2 C1 P1 . . 119.5(2)
C10 C11 C12 . . 119.7(3)
C10 C11 H11 . . 120.1
C12 C11 H11 . . 120.1
C2 C3 C4 . . 119.6(3)
C2 C3 H3 . . 120.2
C4 C3 H3 . . 120.2
C15 C14 C13 . . 119.2(3)
C15 C14 H14 . . 120.4
C13 C14 H14 . . 120.4
C17 C16 C15 . . 119.9(3)
C17 C16 H16 . . 120.0
C15 C16 H16 . . 120.0
C10 C9 C8 . . 120.2(3)
C10 C9 H9 . . 119.9
C8 C9 H9 . . 119.9
C9 C10 C11 . . 120.3(3)
C9 C10 H10 . . 119.8
C11 C10 H10 . . 119.8
C4 C5 C6 . . 120.1(3)
C4 C5 H5 . . 119.9
C6 C5 H5 . . 119.9
C3 C2 C1 . . 120.2(3)
C3 C2 H2 . . 119.9
C1 C2 H2 . . 119.9
C16 C17 C18 . . 120.5(3)
C16 C17 H17 . . 119.8
C18 C17 H17 . . 119.8
C14 C15 C16 . . 120.7(3)
C14 C15 H15 . . 119.6
C16 C15 H15 . . 119.6
C23 C22 C21 . . 120.2(3)
C23 C22 H22 . . 119.9
C21 C22 H22 . . 119.9
C22 C23 C24 . . 120.0(3)
C22 C23 H23 . . 120.0
C24 C23 H23 . . 120.0
O2 S1 O3 . . 119.58(14)
O2 S1 O1 . . 112.77(12)
O3 S1 O1 . . 111.23(11)
O2 S1 C25 . . 105.45(13)
O3 S1 C25 . . 104.80(12)
O1 S1 C25 . . 100.65(13)
O5 S3 O6 . . 118.86(14)
O5 S3 O4 . . 112.05(12)
O6 S3 O4 . . 112.74(12)
O5 S3 C26 . . 104.56(13)
O6 S3 C26 . . 105.06(13)
O4 S3 C26 . . 101.32(13)
O8 S2 O9 . . 118.57(18)
O8 S2 O7 . . 113.23(13)
O9 S2 O7 . . 111.72(14)
O8 S2 C27 . . 105.44(19)
O9 S2 C27 . . 104.84(17)
O7 S2 C27 . . 100.79(14)
S1 O1 Mo3 . . 134.15(11)
S2 O7 Mo1 . . 139.81(12)
S3 O4 Mo2 . . 134.63(11)
F2 C25 F1 . . 108.7(2)
F2 C25 F3 . . 108.7(2)
F1 C25 F3 . . 107.5(2)
F2 C25 S1 . . 110.0(2)
F1 C25 S1 . . 110.76(18)
F3 C25 S1 . . 111.14(19)
F4 C26 F6 . . 108.4(3)
F4 C26 F5 . . 108.7(2)
F6 C26 F5 . . 107.5(2)
F4 C26 S3 . . 111.38(19)
F6 C26 S3 . . 111.2(2)
F5 C26 S3 . . 109.5(2)
F7 C27 F9 . . 110.0(4)
F7 C27 F8 . . 107.5(3)
F9 C27 F8 . . 108.1(3)
F7 C27 S2 . . 110.6(3)
F9 C27 S2 . . 110.3(3)
F8 C27 S2 . . 110.3(3)
C17 C18 C13 . . 119.2(3)
C17 C18 H18 . . 120.4
C13 C18 H18 . . 120.4

loop_
_geom_bond_atom_site_label_1
_geom_bond_atom_site_label_2
_geom_bond_site_symmetry_2
_geom_bond_distance
_geom_bond_publ_flag
Mo1 O7 . 2.1259(19) y
Mo1 Cl3 . 2.4499(6) y
Mo1 Cl4 . 2.4636(7) y
Mo1 Cl1 . 2.4707(6) y
Mo1 Cl2 . 2.4776(6) y
Mo1 Mo3 2_756 2.5911(3) y
Mo1 Mo3 . 2.5931(3) y
Mo1 Mo2 2_756 2.5952(3) y
Mo1 Mo2 . 2.6031(3) y
Mo2 O4 . 2.1260(17) y
Mo2 Cl3 2_756 2.4609(7) y
Mo2 Cl4 . 2.4686(7) y
Mo2 Cl1 2_756 2.4702(6) y
Mo2 Cl2 . 2.4744(6) y
Mo2 Mo3 . 2.5856(3) y
Mo2 Mo3 2_756 2.5946(3) y
Mo2 Mo1 2_756 2.5951(3) y
Mo3 O1 . 2.1229(18) y
Mo3 Cl3 . 2.4581(6) y
Mo3 Cl4 . 2.4661(7) y
Mo3 Cl1 2_756 2.4671(6) y
Mo3 Cl2 2_756 2.4756(7) y
Mo3 Mo1 2_756 2.5911(3) y
Mo3 Mo2 2_756 2.5947(3) y
Cl1 Mo3 2_756 2.4671(6) ?
Cl1 Mo2 2_756 2.4702(6) ?
Cl3 Mo2 2_756 2.4608(7) ?
Cl2 Mo3 2_756 2.4755(7) ?
P1 C13 . 1.793(3) ?
P1 C1 . 1.795(3) ?
P1 C19 . 1.798(3) ?
P1 C7 . 1.797(3) ?
C24 C23 . 1.388(4) ?
C24 C19 . 1.397(4) ?
C24 H24 . 0.9500 ?
C20 C21 . 1.387(4) ?
C20 C19 . 1.388(4) ?
C20 H20 . 0.9500 ?
C13 C14 . 1.388(4) ?
C13 C18 . 1.396(4) ?
C21 C22 . 1.396(4) ?
C21 H21 . 0.9500 ?
C6 C5 . 1.391(4) ?
C6 C1 . 1.395(4) ?
C6 H6 . 0.9500 ?
C8 C9 . 1.387(4) ?
C8 C7 . 1.391(4) ?
C8 H8 . 0.9500 ?
C7 C12 . 1.396(4) ?
C4 C5 . 1.386(5) ?
C4 C3 . 1.387(5) ?
C4 H4 . 0.9500 ?
C12 C11 . 1.389(4) ?
C12 H12 . 0.9500 ?
C1 C2 . 1.401(4) ?
C11 C10 . 1.387(4) ?
C11 H11 . 0.9500 ?
C3 C2 . 1.379(4) ?
C3 H3 . 0.9500 ?
C14 C15 . 1.376(4) ?
C14 H14 . 0.9500 ?
C16 C17 . 1.375(5) ?
C16 C15 . 1.384(5) ?
C16 H16 . 0.9500 ?
C9 C10 . 1.381(4) ?
C9 H9 . 0.9500 ?
C10 H10 . 0.9500 ?
C5 H5 . 0.9500 ?
C2 H2 . 0.9500 ?
C17 C18 . 1.382(5) ?
C17 H17 . 0.9500 ?
C15 H15 . 0.9500 ?
C22 C23 . 1.386(4) ?
C22 H22 . 0.9500 ?
C23 H23 . 0.9500 ?
S1 O2 . 1.421(2) ?
S1 O3 . 1.430(2) ?
S1 O1 . 1.489(2) ?
S1 C25 . 1.823(3) ?
S3 O5 . 1.421(2) ?
S3 O6 . 1.432(2) ?
S3 O4 . 1.4877(19) ?
S3 C26 . 1.832(3) ?
S2 O8 . 1.411(2) ?
S2 O9 . 1.425(2) ?
S2 O7 . 1.490(2) ?
S2 C27 . 1.820(4) ?
F1 C25 . 1.327(3) ?
F2 C25 . 1.322(3) ?
F3 C25 . 1.327(3) ?
F4 C26 . 1.320(4) ?
F6 C26 . 1.329(4) ?
F5 C26 . 1.333(4) ?
F8 C27 . 1.329(4) ?
F7 C27 . 1.314(5) ?
F9 C27 . 1.318(5) ?
C18 H18 . 0.9500 ?
